data_7217732
loop_
_publ_author_name
'Yun, Ruirui'
'luo, shizhong'
'Jiang, Yaqin'
'Chen, Cheng'

_publ_section_title
;
 Three-dimensional coordination polymers constructed from C2-symmetric
 linkers of pyridyl dicarboxylate ligands
;
_journal_name_full 'RSC Advances'
_journal_paper_doi 10.1039/C4RA07128J
_journal_year 2014
_chemical_formula_sum 'C22 H18 N2 O5 Zn'
_chemical_formula_weight 455.75
_chemical_name_systematic
; 
 ? 
;
_space_group_IT_number 14
_symmetry_space_group_name_Hall '-P 2ybc'
_symmetry_space_group_name_H-M 'P 1 21/c 1'
_atom_sites_solution_hydrogens geom
_atom_sites_solution_primary direct
_atom_sites_solution_secondary difmap
_audit_creation_method SHELXL-97
_cell_angle_alpha 90.00
_cell_angle_beta 91.8500(10)
_cell_angle_gamma 90.00
_cell_formula_units_Z 4
_cell_length_a 15.3645(11)
_cell_length_b 15.1275(11)
_cell_length_c 8.3110(6)
_cell_measurement_temperature 296(2)
_cell_volume 1930.7(2)
_computing_structure_refinement 'SHELXL-97 (Sheldrick, 2008)'
_computing_structure_solution 'SHELXS-97 (Sheldrick, 2008)'
_diffrn_ambient_temperature 296(2)
_diffrn_measured_fraction_theta_full 1.000
_diffrn_measured_fraction_theta_max 1.000
_diffrn_radiation_monochromator graphite
_diffrn_radiation_source 'fine-focus sealed tube'
_diffrn_radiation_type MoK\a
_diffrn_radiation_wavelength 0.71073
_diffrn_reflns_av_R_equivalents 0.1037
_diffrn_reflns_av_sigmaI/netI 0.0563
_diffrn_reflns_limit_h_max 18
_diffrn_reflns_limit_h_min -18
_diffrn_reflns_limit_k_max 18
_diffrn_reflns_limit_k_min -17
_diffrn_reflns_limit_l_max 7
_diffrn_reflns_limit_l_min -10
_diffrn_reflns_number 10927
_diffrn_reflns_theta_full 25.34
_diffrn_reflns_theta_max 25.34
_diffrn_reflns_theta_min 1.33
_exptl_absorpt_coefficient_mu 1.311
_exptl_absorpt_correction_T_max 0.7614
_exptl_absorpt_correction_T_min 0.7104
_exptl_crystal_density_diffrn 1.568
_exptl_crystal_density_method 'not measured'
_exptl_crystal_F_000 936
_exptl_crystal_size_max 0.28
_exptl_crystal_size_mid 0.24
_exptl_crystal_size_min 0.22
_refine_diff_density_max 1.048
_refine_diff_density_min -0.879
_refine_diff_density_rms 0.107
_refine_ls_extinction_method none
_refine_ls_goodness_of_fit_ref 1.077
_refine_ls_hydrogen_treatment mixed
_refine_ls_matrix_type full
_refine_ls_number_parameters 274
_refine_ls_number_reflns 3524
_refine_ls_number_restraints 6
_refine_ls_restrained_S_all 1.096
_refine_ls_R_factor_all 0.0576
_refine_ls_R_factor_gt 0.0516
_refine_ls_shift/su_max 0.001
_refine_ls_shift/su_mean 0.000
_refine_ls_structure_factor_coef Fsqd
_refine_ls_weighting_details 'calc w=1/[\s^2^(Fo^2^)+(0.1063P)^2^+0.6180P] where P=(Fo^2^+2Fc^2^)/3'
_refine_ls_weighting_scheme calc
_refine_ls_wR_factor_gt 0.1616
_refine_ls_wR_factor_ref 0.1676
_reflns_number_gt 2943
_reflns_number_total 3524
_reflns_threshold_expression >2sigma(I)
_cod_data_source_file c4ra07128j3.cif
_cod_data_source_block 3
_cod_original_sg_symbol_H-M P21/c
_cod_database_code 7217732

loop_
_symmetry_equiv_pos_as_xyz
'x, y, z'
'-x, y+1/2, -z+1/2'
'-x, -y, -z'
'x, -y-1/2, z-1/2'

loop_
_atom_site_label
_atom_site_type_symbol
_atom_site_fract_x
_atom_site_fract_y
_atom_site_fract_z
_atom_site_U_iso_or_equiv
_atom_site_adp_type
_atom_site_occupancy
_atom_site_symmetry_multiplicity
_atom_site_calc_flag
_atom_site_refinement_flags
C1 C 0.31891(13) 1.08566(14) 0.9485(3) 0.0284(4) Uani 1 1 d .
H1 H 0.3654 1.1168 0.9075 0.034 Uiso 1 1 calc R
C2 C 0.32046(13) 0.99369(14) 0.9418(3) 0.0265(4) Uani 1 1 d .
C3 C 0.24856(10) 0.94827(16) 0.9986(2) 0.0295(5) Uani 1 1 d .
H3 H 0.2469 0.8869 0.9939 0.035 Uiso 1 1 calc R
C4 C 0.17920(13) 0.99466(13) 1.0624(3) 0.0253(4) Uani 1 1 d .
C5 C 0.18564(13) 1.08643(14) 1.0696(3) 0.0276(4) Uani 1 1 d .
H5 H 0.1412 1.1180 1.1165 0.033 Uiso 1 1 calc R
C6 C 0.39708(13) 0.94669(14) 0.8789(3) 0.0289(4) Uani 1 1 d .
C7 C 0.44677(15) 0.98402(16) 0.7578(3) 0.0356(5) Uani 1 1 d .
H7 H 0.4317 1.0389 0.7149 0.043 Uiso 1 1 calc R
C8 C 0.51850(14) 0.93901(17) 0.7021(3) 0.0363(5) Uani 1 1 d .
H8 H 0.5510 0.9641 0.6214 0.044 Uiso 1 1 calc R
C9 C 0.54262(13) 0.85711(15) 0.7645(3) 0.0319(5) Uani 1 1 d .
C10 C 0.49321(15) 0.81980(16) 0.8849(3) 0.0397(6) Uani 1 1 d .
H10 H 0.5088 0.7651 0.9282 0.048 Uiso 1 1 calc R
C11 C 0.42089(15) 0.86391(16) 0.9402(3) 0.0396(6) Uani 1 1 d .
H11 H 0.3878 0.8380 1.0193 0.048 Uiso 1 1 calc R
C12 C 0.62220(14) 0.80932(16) 0.7091(3) 0.0348(5) Uani 1 1 d .
C13 C 0.09982(13) 0.94891(14) 1.1173(3) 0.0284(4) Uani 1 1 d .
C14 C 0.05087(15) 0.98305(16) 1.2423(3) 0.0349(5) Uani 1 1 d .
H14 H 0.0674 1.0358 1.2920 0.042 Uiso 1 1 calc R
C15 C -0.02231(14) 0.93819(17) 1.2919(3) 0.0364(5) Uani 1 1 d .
H15 H -0.0545 0.9612 1.3750 0.044 Uiso 1 1 calc R
C16 C -0.04834(14) 0.85921(15) 1.2191(3) 0.0326(5) Uani 1 1 d .
C17 C -0.00002(15) 0.82549(16) 1.0945(3) 0.0383(5) Uani 1 1 d .
H17 H -0.0169 0.7728 1.0450 0.046 Uiso 1 1 calc R
C18 C 0.07309(14) 0.86973(16) 1.0434(3) 0.0359(5) Uani 1 1 d .
H18 H 0.1046 0.8467 0.9595 0.043 Uiso 1 1 calc R
C19 C -0.12871(14) 0.81102(16) 1.2704(3) 0.0350(5) Uani 1 1 d .
N1 N 0.25331(9) 1.13139(14) 1.01161(19) 0.0281(4) Uani 1 1 d .
O1 O -0.16773(12) 0.84231(15) 1.3889(2) 0.0482(5) Uani 1 1 d .
O2 O -0.15221(13) 0.74259(13) 1.1949(3) 0.0441(5) Uani 1 1 d .
O3 O 0.65994(12) 0.84146(15) 0.5897(2) 0.0477(5) Uani 1 1 d .
O4 O 0.64650(13) 0.74045(13) 0.7822(3) 0.0425(5) Uani 1 1 d .
C20 C 0.1999(4) 0.8038(5) 0.3714(11) 0.154(3) Uani 1 1 d .
H20 H 0.1417 0.8004 0.3979 0.185 Uiso 1 1 calc R
C21 C 0.2139(5) 0.9172(8) 0.5462(9) 0.198(4) Uani 1 1 d U
H21A H 0.1532 0.9028 0.5508 0.297 Uiso 1 1 calc R
H21B H 0.2201 0.9791 0.5234 0.297 Uiso 1 1 calc R
H21C H 0.2423 0.9039 0.6479 0.297 Uiso 1 1 calc R
C22 C 0.3347(4) 0.8705(5) 0.4035(11) 0.187(4) Uani 1 1 d .
H22A H 0.3669 0.8524 0.4989 0.281 Uiso 1 1 calc R
H22B H 0.3526 0.9289 0.3737 0.281 Uiso 1 1 calc R
H22C H 0.3459 0.8302 0.3175 0.281 Uiso 1 1 calc R
O5 O 0.2311(4) 0.7452(2) 0.2779(7) 0.177(3) Uani 1 1 d .
N2 N 0.2494(3) 0.8707(3) 0.4323(6) 0.0906(11) Uani 1 1 d .
Zn1 Zn 0.254101(15) 1.267278(17) 1.01296(4) 0.03586(16) Uani 1 1 d .

loop_
_atom_site_aniso_label
_atom_site_aniso_U_11
_atom_site_aniso_U_22
_atom_site_aniso_U_33
_atom_site_aniso_U_23
_atom_site_aniso_U_13
_atom_site_aniso_U_12
C1 0.0196(9) 0.0188(9) 0.0476(11) -0.0001(8) 0.0150(8) -0.0013(7)
C2 0.0189(9) 0.0186(9) 0.0430(11) 0.0000(8) 0.0154(8) 0.0020(7)
C3 0.0227(11) 0.0147(10) 0.0519(14) -0.0006(7) 0.0159(10) 0.0002(6)
C4 0.0177(9) 0.0182(9) 0.0410(11) 0.0001(8) 0.0148(8) -0.0019(7)
C5 0.0204(9) 0.0189(9) 0.0444(11) -0.0011(8) 0.0148(8) 0.0008(7)
C6 0.0191(9) 0.0229(10) 0.0457(11) -0.0022(9) 0.0151(8) 0.0020(7)
C7 0.0284(11) 0.0294(11) 0.0502(13) 0.0062(10) 0.0197(10) 0.0067(9)
C8 0.0270(10) 0.0372(12) 0.0459(12) 0.0033(10) 0.0201(9) 0.0070(9)
C9 0.0227(9) 0.0293(11) 0.0443(12) -0.0046(9) 0.0123(9) 0.0058(8)
C10 0.0294(11) 0.0260(11) 0.0651(15) 0.0063(10) 0.0220(10) 0.0093(9)
C11 0.0301(11) 0.0289(12) 0.0614(15) 0.0066(10) 0.0272(10) 0.0059(9)
C12 0.0201(9) 0.0299(11) 0.0552(14) -0.0108(10) 0.0137(9) 0.0037(8)
C13 0.0192(9) 0.0211(10) 0.0457(11) 0.0020(8) 0.0153(8) -0.0019(7)
C14 0.0278(10) 0.0292(11) 0.0488(12) -0.0062(9) 0.0199(9) -0.0075(9)
C15 0.0272(10) 0.0376(13) 0.0457(12) -0.0035(10) 0.0211(9) -0.0073(9)
C16 0.0231(9) 0.0297(11) 0.0457(12) 0.0049(9) 0.0123(9) -0.0045(8)
C17 0.0270(10) 0.0258(11) 0.0633(15) -0.0057(10) 0.0181(10) -0.0088(9)
C18 0.0267(10) 0.0265(11) 0.0557(14) -0.0071(10) 0.0216(10) -0.0052(8)
C19 0.0218(10) 0.0288(11) 0.0553(14) 0.0099(10) 0.0117(9) -0.0040(8)
N1 0.0218(9) 0.0176(9) 0.0457(11) -0.0013(6) 0.0149(8) -0.0003(5)
O1 0.0375(9) 0.0472(11) 0.0615(11) 0.0005(9) 0.0254(8) -0.0166(8)
O2 0.0302(9) 0.0275(9) 0.0754(14) 0.0046(8) 0.0124(9) -0.0075(7)
O3 0.0374(9) 0.0469(11) 0.0603(11) -0.0004(9) 0.0260(8) 0.0152(9)
O4 0.0289(9) 0.0274(9) 0.0719(13) -0.0065(8) 0.0111(9) 0.0071(7)
C20 0.132(5) 0.111(4) 0.214(8) 0.086(5) -0.063(5) -0.026(4)
C21 0.228(7) 0.238(8) 0.127(5) -0.069(6) -0.017(5) 0.044(7)
C22 0.107(4) 0.176(7) 0.275(10) -0.021(7) -0.051(5) -0.024(5)
O5 0.220(6) 0.065(2) 0.242(7) -0.042(3) -0.071(5) 0.052(3)
N2 0.086(3) 0.077(3) 0.108(3) 0.006(2) -0.009(2) 0.0047(19)
Zn1 0.0295(2) 0.0156(2) 0.0642(3) -0.00022(10) 0.02965(15) 0.00001(8)

loop_
_atom_type_symbol
_atom_type_description
_atom_type_scat_dispersion_real
_atom_type_scat_dispersion_imag
_atom_type_scat_source
C C 0.0033 0.0016 'International Tables Vol C Tables 4.2.6.8 and 6.1.1.4'
H H 0.0000 0.0000 'International Tables Vol C Tables 4.2.6.8 and 6.1.1.4'
N N 0.0061 0.0033 'International Tables Vol C Tables 4.2.6.8 and 6.1.1.4'
O O 0.0106 0.0060 'International Tables Vol C Tables 4.2.6.8 and 6.1.1.4'
Zn Zn 0.2839 1.4301 'International Tables Vol C Tables 4.2.6.8 and 6.1.1.4'

loop_
_geom_angle_atom_site_label_1
_geom_angle_atom_site_label_2
_geom_angle_atom_site_label_3
_geom_angle
_geom_angle_site_symmetry_1
_geom_angle_site_symmetry_3
N1 C1 C2 122.99(19) . .
C1 C2 C3 117.59(19) . .
C1 C2 C6 120.50(18) . .
C3 C2 C6 121.90(18) . .
C4 C3 C2 120.2(2) . .
C5 C4 C3 117.61(18) . .
C5 C4 C13 120.58(18) . .
C3 C4 C13 121.79(18) . .
N1 C5 C4 122.92(19) . .
C11 C6 C7 118.8(2) . .
C11 C6 C2 120.15(19) . .
C7 C6 C2 121.09(19) . .
C8 C7 C6 119.9(2) . .
C7 C8 C9 121.2(2) . .
C8 C9 C10 119.0(2) . .
C8 C9 C12 121.6(2) . .
C10 C9 C12 119.4(2) . .
C11 C10 C9 120.2(2) . .
C10 C11 C6 120.9(2) . .
O4 C12 O3 124.2(2) . .
O4 C12 C9 118.8(2) . .
O3 C12 C9 117.0(2) . .
C14 C13 C18 118.91(19) . .
C14 C13 C4 121.43(19) . .
C18 C13 C4 119.67(19) . .
C15 C14 C13 120.0(2) . .
C14 C15 C16 121.0(2) . .
C17 C16 C15 119.1(2) . .
C17 C16 C19 119.7(2) . .
C15 C16 C19 121.3(2) . .
C18 C17 C16 120.6(2) . .
C17 C18 C13 120.5(2) . .
O2 C19 O1 124.2(2) . .
O2 C19 C16 118.8(2) . .
O1 C19 C16 117.0(2) . .
C1 N1 C5 118.6(2) . .
C1 N1 Zn1 120.86(13) . .
C5 N1 Zn1 120.55(13) . .
C19 O1 Zn1 117.13(17) . 2_547
C19 O2 Zn1 127.31(18) . 3_577
C12 O3 Zn1 117.18(17) . 2_646
C12 O4 Zn1 126.30(17) . 3_677
O5 C20 N2 121.8(6) . .
C21 N2 C22 124.2(6) . .
C21 N2 C20 115.4(7) . .
C22 N2 C20 118.2(6) . .
O1 Zn1 O3 109.17(12) 2_557 2_656
O1 Zn1 N1 125.58(8) 2_557 .
O3 Zn1 N1 125.23(7) 2_656 .
O1 Zn1 O4 99.70(8) 2_557 3_677
O3 Zn1 O4 84.74(9) 2_656 3_677
N1 Zn1 O4 87.48(7) . 3_677
O1 Zn1 O2 84.01(9) 2_557 3_577
O3 Zn1 O2 99.38(8) 2_656 3_577
N1 Zn1 O2 85.82(7) . 3_577
O4 Zn1 O2 173.29(9) 3_677 3_577

loop_
_geom_bond_atom_site_label_1
_geom_bond_atom_site_label_2
_geom_bond_distance
_geom_bond_site_symmetry_2
C1 N1 1.343(2) .
C1 C2 1.393(3) .
C2 C3 1.396(3) .
C2 C6 1.485(3) .
C3 C4 1.395(3) .
C4 C5 1.393(3) .
C4 C13 1.487(3) .
C5 N1 1.345(2) .
C6 C11 1.397(3) .
C6 C7 1.401(3) .
C7 C8 1.388(3) .
C8 C9 1.389(3) .
C9 C10 1.394(3) .
C9 C12 1.506(3) .
C10 C11 1.387(3) .
C12 O4 1.257(3) .
C12 O3 1.263(3) .
C13 C14 1.400(3) .
C13 C18 1.402(3) .
C14 C15 1.387(3) .
C15 C16 1.392(3) .
C16 C17 1.391(3) .
C16 C19 1.507(3) .
C17 C18 1.386(3) .
C19 O2 1.257(3) .
C19 O1 1.262(3) .
N1 Zn1 2.056(2) .
O1 Zn1 1.9453(18) 2_547
O2 Zn1 2.298(2) 3_577
O3 Zn1 1.9505(18) 2_646
O4 Zn1 2.253(2) 3_677
C20 O5 1.283(9) .
C20 N2 1.354(7) .
C21 N2 1.313(8) .
C22 N2 1.340(7) .
Zn1 O1 1.9453(18) 2_557
Zn1 O3 1.9506(18) 2_656
Zn1 O4 2.253(2) 3_677
Zn1 O2 2.298(2) 3_577
